data_7041064
loop_
_publ_author_name
'Jain, Rahul'
'Gibson, Tony J.'
'Mashuta, Mark S.'
'Buchanan, Robert M.'
'Grapperhaus, Craig A.'

_publ_section_title
;
 Copper catalysed aerobic oxidation of benzylic alcohols in an imidazole
 containing N4 ligand framework.
;
_journal_issue 45
_journal_name_full 'Dalton transactions (Cambridge, England : 2003)'
_journal_page_first 18356
_journal_page_last 18364
_journal_paper_doi 10.1039/c6dt03395d
_journal_volume 45
_journal_year 2016
_chemical_formula_moiety 'C16 H27 Cu N8, 3(Cl O4), C2 H3 N '
_chemical_formula_sum 'C18 H30 Cl3 Cu N9 O12'
_chemical_formula_weight 734.40
_chemical_name_common '[HL3-Cu(CH3CN)2][ClO4]3'
_chemical_name_systematic '[HL3-Cu(CH3CN)2][ClO4]3'
_space_group_IT_number 14
_symmetry_cell_setting monoclinic
_symmetry_space_group_name_Hall '-P 2ybc'
_symmetry_space_group_name_H-M 'P 1 21/c 1'
_atom_sites_solution_hydrogens geom
_atom_sites_solution_primary direct
_atom_sites_solution_secondary difmap
_audit_creation_method
;
<i>CrysAlis PRO</i> (Agilent, 2013) 
Version 1.171.36.32
;
_audit_update_record
;
2016-08-29 deposited with the CCDC.
2016-10-28 downloaded from the CCDC.
;
_cell_angle_alpha 90.00
_cell_angle_beta 92.295(2)
_cell_angle_gamma 90.00
_cell_formula_units_Z 8
_cell_length_a 23.0000(5)
_cell_length_b 8.71951(15)
_cell_length_c 30.2613(6)
_cell_measurement_reflns_used 22112
_cell_measurement_temperature 100.4(6)
_cell_measurement_theta_max 29.2710
_cell_measurement_theta_min 3.5070
_cell_volume 6064.0(2)
_computing_cell_refinement '<i>CrysAlis PRO</i> (Agilent, 2013)'
_computing_data_collection '<i>CrysAlis PRO</i> (Agilent, 2013)'
_computing_data_reduction '<i>CrysAlis PRO</i> (Agilent, 2013)'
_computing_molecular_graphics 'ORTEP-3 (Farrugia, 1997) and Mercury (Macrae<i>et al.</i>, 2006)'
_computing_publication_material 'PLATON (Spek, 2009)'
_computing_structure_refinement '<i>SHELXL</i> (Sheldrick, 2008)'
_computing_structure_solution '<i>SHELXL</i> (Sheldrick, 2008)'
_diffrn_ambient_temperature 100.4(6)
_diffrn_detector_area_resol_mean 10.2836
_diffrn_measured_fraction_theta_full 0.997
_diffrn_measured_fraction_theta_max 0.997
_diffrn_measurement_details
;
  1 omega    1.00   62.00   1.0000   60.0000
omega____ theta____ kappa____ phi______ frames
    -      -11.6759   57.0000  -30.0000 61

  2 omega  -41.00   16.00   1.0000   60.0000
omega____ theta____ kappa____ phi______ frames
    -      -11.6759   57.0000 -150.0000 57

  3 omega  -60.00   32.00   1.0000   60.0000
omega____ theta____ kappa____ phi______ frames
    -       11.9884  -57.0000  -90.0000 92

  4 omega   -7.00   25.00   1.0000   60.0000
omega____ theta____ kappa____ phi______ frames
    -       11.9884   77.0000    0.0000 32

  5 omega  -17.00   80.00   1.0000   60.0000
omega____ theta____ kappa____ phi______ frames
    -       11.9884   57.0000   60.0000 97

  6 omega  -86.00   14.00   1.0000   60.0000
omega____ theta____ kappa____ phi______ frames
    -      -11.6759  -57.0000 -150.0000 100

;
_diffrn_measurement_device_type 'Xcalibur, Ruby, Gemini'
_diffrn_measurement_method '\w scans'
_diffrn_radiation_monochromator graphite
_diffrn_radiation_source 'Enhance (Mo) X-ray Source'
_diffrn_radiation_type 'Mo K\a'
_diffrn_radiation_wavelength 0.71073
_diffrn_reflns_av_R_equivalents 0.0461
_diffrn_reflns_av_sigmaI/netI 0.0344
_diffrn_reflns_limit_h_max 29
_diffrn_reflns_limit_h_min -29
_diffrn_reflns_limit_k_max 10
_diffrn_reflns_limit_k_min -10
_diffrn_reflns_limit_l_max 38
_diffrn_reflns_limit_l_min -36
_diffrn_reflns_number 65658
_diffrn_reflns_theta_full 26.63
_diffrn_reflns_theta_max 26.63
_diffrn_reflns_theta_min 3.19
_exptl_absorpt_coefficient_mu 1.056
_exptl_absorpt_correction_T_max 1.000
_exptl_absorpt_correction_T_min 0.9575
_exptl_absorpt_correction_type multi-scan
_exptl_absorpt_process_details
;
CrysAlisPro, Agilent Technologies,
Version 1.171.36.32 SCALE3 ABSPACK.
;
_exptl_crystal_colour blue
_exptl_crystal_density_diffrn 1.609
_exptl_crystal_density_method 'not measured'
_exptl_crystal_description prism
_exptl_crystal_F_000 3016
_exptl_crystal_size_max 0.26
_exptl_crystal_size_mid 0.12
_exptl_crystal_size_min 0.09
_refine_diff_density_max 1.062
_refine_diff_density_min -0.595
_refine_diff_density_rms 0.073
_refine_ls_extinction_method none
_refine_ls_goodness_of_fit_ref 1.081
_refine_ls_hydrogen_treatment mixed
_refine_ls_matrix_type full
_refine_ls_number_parameters 921
_refine_ls_number_reflns 12678
_refine_ls_number_restraints 0
_refine_ls_restrained_S_all 1.081
_refine_ls_R_factor_all 0.0488
_refine_ls_R_factor_gt 0.0374
_refine_ls_shift/su_max 0.002
_refine_ls_shift/su_mean 0.000
_refine_ls_structure_factor_coef Fsqd
_refine_ls_weighting_details 'calc w=1/[\s^2^(Fo^2^)+(0.0451P)^2^+3.9078P] where P=(Fo^2^+2Fc^2^)/3'
_refine_ls_weighting_scheme calc
_refine_ls_wR_factor_gt 0.0903
_refine_ls_wR_factor_ref 0.0963
_reflns_number_gt 10607
_reflns_number_total 12678
_reflns_threshold_expression I>2\s(I)
_cod_data_source_file c6dt03395d2.cif
_cod_data_source_block rmb334lta
_cod_depositor_comments 'Adding full bibliography for 7041063--7041064.cif.'
_cod_original_sg_symbol_Hall '-P 2ybc '
_cod_original_sg_symbol_H-M 'P 21/c '
_cod_database_code 7041064

loop_
_symmetry_equiv_pos_as_xyz
'x, y, z'
'-x, y+1/2, -z+1/2'
'-x, -y, -z'
'x, -y-1/2, z-1/2'

loop_
_atom_site_label
_atom_site_type_symbol
_atom_site_fract_x
_atom_site_fract_y
_atom_site_fract_z
_atom_site_U_iso_or_equiv
_atom_site_adp_type
_atom_site_occupancy
_atom_site_symmetry_multiplicity
_atom_site_calc_flag
_atom_site_refinement_flags
Cu1 Cu 0.898235(11) 0.56481(3) 0.125737(9) 0.01249(7) Uani 1 1 d .
N1 N 0.82726(8) 0.4691(2) 0.14627(6) 0.0151(4) Uani 1 1 d .
N2 N 0.73786(8) 0.3929(2) 0.13083(7) 0.0177(4) Uani 1 1 d .
N3 N 0.84753(8) 0.5964(2) 0.07001(6) 0.0159(4) Uani 1 1 d .
H3N H 0.8327(11) 0.681(3) 0.0723(8) 0.012(6) Uiso 1 1 d .
N4 N 0.96407(8) 0.6308(2) 0.08661(6) 0.0138(4) Uani 1 1 d .
H4N H 0.9818(11) 0.547(3) 0.0798(8) 0.018(7) Uiso 1 1 d .
N5 N 1.06876(9) 0.8558(2) 0.04997(6) 0.0171(4) Uani 1 1 d .
H5N H 1.0431(13) 0.921(3) 0.0436(9) 0.026(8) Uiso 1 1 d .
N6 N 1.10809(8) 0.6585(2) 0.08119(6) 0.0155(4) Uani 1 1 d .
N7 N 0.95502(8) 0.4750(2) 0.17058(6) 0.0160(4) Uani 1 1 d .
N8 N 0.89059(8) 0.7967(2) 0.15437(6) 0.0190(4) Uani 1 1 d .
C1 C 0.78681(10) 0.4492(2) 0.11442(8) 0.0161(5) Uani 1 1 d .
C2 C 0.80308(10) 0.4219(3) 0.18497(8) 0.0183(5) Uani 1 1 d .
H2 H 0.8229(12) 0.423(3) 0.2122(9) 0.023(7) Uiso 1 1 d .
C3 C 0.74813(11) 0.3739(3) 0.17588(8) 0.0207(5) Uani 1 1 d .
H3 H 0.7202(12) 0.339(3) 0.1924(9) 0.025(7) Uiso 1 1 d .
C4 C 0.79933(11) 0.4843(3) 0.06768(8) 0.0188(5) Uani 1 1 d .
H4A H 0.8129(11) 0.394(3) 0.0540(8) 0.017(6) Uiso 1 1 d .
H4B H 0.7664(11) 0.525(3) 0.0511(8) 0.017(6) Uiso 1 1 d .
C5 C 0.88502(11) 0.6021(3) 0.03152(8) 0.0193(5) Uani 1 1 d .
H5A H 0.8653(11) 0.646(3) 0.0071(8) 0.016(6) Uiso 1 1 d .
H5B H 0.8945(10) 0.498(3) 0.0256(7) 0.011(6) Uiso 1 1 d .
C6 C 0.93764(11) 0.6974(3) 0.04537(8) 0.0179(5) Uani 1 1 d .
H6A H 0.9634(12) 0.698(3) 0.0233(9) 0.026(7) Uiso 1 1 d .
H6B H 0.9266(11) 0.797(3) 0.0510(8) 0.018(6) Uiso 1 1 d .
C7 C 1.00903(10) 0.7310(3) 0.10773(8) 0.0143(4) Uani 1 1 d .
H7A H 1.0214(10) 0.690(3) 0.1353(8) 0.008(6) Uiso 1 1 d .
H7B H 0.9923(11) 0.829(3) 0.1116(8) 0.014(6) Uiso 1 1 d .
C8 C 1.06123(10) 0.7492(2) 0.08043(7) 0.0136(4) Uani 1 1 d .
C9 C 1.12076(11) 0.8344(3) 0.03055(8) 0.0217(5) Uani 1 1 d .
H9 H 1.1329(13) 0.895(3) 0.0086(10) 0.031(8) Uiso 1 1 d .
C10 C 1.14569(11) 0.7119(3) 0.05013(8) 0.0211(5) Uani 1 1 d .
H10 H 1.1794(13) 0.662(3) 0.0472(9) 0.031(8) Uiso 1 1 d .
C11 C 0.68454(11) 0.3539(3) 0.10545(10) 0.0249(6) Uani 1 1 d .
H11A H 0.6675(13) 0.444(4) 0.0919(10) 0.037 Uiso 1 1 d .
H11B H 0.6577(14) 0.316(3) 0.1233(10) 0.037 Uiso 1 1 d .
H11C H 0.6921(13) 0.278(3) 0.0826(10) 0.037 Uiso 1 1 d .
C12 C 1.11959(12) 0.5307(3) 0.11192(9) 0.0232(5) Uani 1 1 d .
H12A H 1.1118(13) 0.561(3) 0.1409(10) 0.035 Uiso 1 1 d .
H12B H 1.1598(14) 0.501(3) 0.1080(9) 0.035 Uiso 1 1 d .
H12C H 1.0941(13) 0.447(3) 0.1044(9) 0.035 Uiso 1 1 d .
C13 C 0.99019(10) 0.4126(2) 0.19119(7) 0.0155(5) Uani 1 1 d .
C14 C 1.03548(11) 0.3312(3) 0.21641(8) 0.0246(5) Uani 1 1 d .
H14A H 1.0399 0.2302 0.2044 0.037 Uiso 1 1 calc R
H14B H 1.0250 0.3236 0.2467 0.037 Uiso 1 1 calc R
H14C H 1.0715 0.3860 0.2148 0.037 Uiso 1 1 calc R
C15 C 0.88932(10) 0.9207(3) 0.16525(8) 0.0178(5) Uani 1 1 d .
C16 C 0.88806(13) 1.0808(3) 0.17909(9) 0.0310(6) Uani 1 1 d .
H16A H 0.9241 1.1294 0.1723 0.046 Uiso 1 1 calc R
H16B H 0.8828 1.0861 0.2104 0.046 Uiso 1 1 calc R
H16C H 0.8564 1.1325 0.1637 0.046 Uiso 1 1 calc R
Cu2 Cu 0.608788(12) 0.40936(3) 0.366404(9) 0.01412(8) Uani 1 1 d .
N9 N 0.67840(8) 0.5028(2) 0.34307(6) 0.0168(4) Uani 1 1 d .
N10 N 0.76649(8) 0.5948(2) 0.35523(7) 0.0189(4) Uani 1 1 d .
N11 N 0.66340(8) 0.3777(2) 0.42066(6) 0.0158(4) Uani 1 1 d .
H11N H 0.6744(12) 0.288(3) 0.4179(8) 0.021(7) Uiso 1 1 d .
N12 N 0.54463(8) 0.3654(2) 0.40941(6) 0.0161(4) Uani 1 1 d .
H12N H 0.5314(12) 0.452(3) 0.4170(9) 0.025(8) Uiso 1 1 d .
N13 N 0.44374(9) 0.1393(2) 0.45155(7) 0.0194(4) Uani 1 1 d .
H13N H 0.4693(14) 0.069(3) 0.4549(10) 0.033(8) Uiso 1 1 d .
N14 N 0.39979(8) 0.3385(2) 0.42568(7) 0.0216(4) Uani 1 1 d .
N15 N 0.55151(9) 0.4936(2) 0.32104(6) 0.0183(4) Uani 1 1 d .
N16 N 0.61103(8) 0.1730(2) 0.34178(7) 0.0202(4) Uani 1 1 d .
C17 C 0.72095(10) 0.5250(2) 0.37307(8) 0.0175(5) Uani 1 1 d .
C18 C 0.69759(11) 0.5610(3) 0.30385(9) 0.0208(5) Uani 1 1 d .
H18 H 0.6784(12) 0.557(3) 0.2776(9) 0.021(7) Uiso 1 1 d .
C19 C 0.75193(11) 0.6173(3) 0.31120(9) 0.0224(5) Uani 1 1 d .
H19 H 0.7744(13) 0.654(3) 0.2934(10) 0.034(8) Uiso 1 1 d .
C20 C 0.71439(11) 0.4805(3) 0.42019(8) 0.0209(5) Uani 1 1 d .
H20A H 0.7506(13) 0.431(3) 0.4317(9) 0.030(8) Uiso 1 1 d .
H20B H 0.7085(12) 0.563(3) 0.4371(9) 0.022(7) Uiso 1 1 d .
C21 C 0.62810(11) 0.3876(3) 0.46042(8) 0.0202(5) Uani 1 1 d .
H21A H 0.6212(11) 0.494(3) 0.4652(8) 0.019(6) Uiso 1 1 d .
H21B H 0.6496(12) 0.345(3) 0.4845(9) 0.028(7) Uiso 1 1 d .
C22 C 0.57253(11) 0.3011(3) 0.45020(8) 0.0202(5) Uani 1 1 d .
H22A H 0.5801(11) 0.198(3) 0.4448(8) 0.016(6) Uiso 1 1 d .
H22B H 0.5474(12) 0.312(3) 0.4734(9) 0.024(7) Uiso 1 1 d .
C23 C 0.49536(10) 0.2723(3) 0.39138(8) 0.0181(5) Uani 1 1 d .
H23A H 0.5093(12) 0.176(3) 0.3855(9) 0.026(7) Uiso 1 1 d .
H23B H 0.4808(10) 0.317(3) 0.3658(8) 0.010(6) Uiso 1 1 d .
C24 C 0.44721(10) 0.2521(3) 0.42250(7) 0.0155(5) Uani 1 1 d .
C25 C 0.39321(11) 0.1521(3) 0.47377(8) 0.0257(6) Uani 1 1 d .
H25 H 0.3847(14) 0.084(4) 0.4950(11) 0.044(9) Uiso 1 1 d .
C26 C 0.36594(11) 0.2758(3) 0.45773(9) 0.0263(6) Uani 1 1 d .
H26 H 0.3311(14) 0.315(3) 0.4641(9) 0.034(8) Uiso 1 1 d .
C27 C 0.82066(11) 0.6409(3) 0.37835(9) 0.0263(6) Uani 1 1 d .
H27A H 0.8121 0.7094 0.4021 0.039 Uiso 1 1 calc R
H27B H 0.8452 0.6919 0.3580 0.039 Uiso 1 1 calc R
H27C H 0.8403 0.5517 0.3901 0.039 Uiso 1 1 calc R
C28 C 0.38283(13) 0.4671(3) 0.39685(12) 0.0442(8) Uani 1 1 d .
H28A H 0.3877 0.4388 0.3666 0.066 Uiso 1 1 calc R
H28B H 0.4069 0.5543 0.4041 0.066 Uiso 1 1 calc R
H28C H 0.3428 0.4926 0.4010 0.066 Uiso 1 1 calc R
C33 C 0.51462(10) 0.5548(3) 0.30195(8) 0.0178(5) Uani 1 1 d .
C34 C 0.46703(11) 0.6342(3) 0.27896(9) 0.0262(6) Uani 1 1 d .
H34A H 0.4319 0.5758 0.2813 0.039 Uiso 1 1 calc R
H34B H 0.4756 0.6460 0.2484 0.039 Uiso 1 1 calc R
H34C H 0.4620 0.7334 0.2920 0.039 Uiso 1 1 calc R
C35 C 0.60979(10) 0.0460(3) 0.33366(8) 0.0194(5) Uani 1 1 d .
C36 C 0.60790(13) -0.1171(3) 0.32361(10) 0.0336(7) Uani 1 1 d .
H36A H 0.6428 -0.1652 0.3352 0.050 Uiso 1 1 calc R
H36B H 0.6048 -0.1312 0.2921 0.050 Uiso 1 1 calc R
H36C H 0.5748 -0.1625 0.3369 0.050 Uiso 1 1 calc R
Cl1 Cl 0.78242(2) 0.98803(7) 0.06481(2) 0.02138(13) Uani 1 1 d .
O1 O 0.75942(8) 0.8475(2) 0.08261(7) 0.0333(5) Uani 1 1 d .
O2 O 0.83763(9) 0.9521(2) 0.04775(8) 0.0515(7) Uani 1 1 d .
O3 O 0.74331(10) 1.0462(2) 0.03107(7) 0.0441(5) Uani 1 1 d .
O4 O 0.78861(12) 1.0957(3) 0.09940(9) 0.0600(7) Uani 1 1 d .
Cl2 Cl 0.58515(2) 0.57404(7) 0.193928(19) 0.01992(13) Uani 1 1 d .
O5 O 0.60935(8) 0.6199(2) 0.15293(6) 0.0334(5) Uani 1 1 d .
O6 O 0.52684(8) 0.5181(2) 0.18588(6) 0.0306(4) Uani 1 1 d .
O7 O 0.62030(8) 0.4549(2) 0.21389(6) 0.0342(5) Uani 1 1 d .
O8 O 0.58410(9) 0.7037(2) 0.22305(6) 0.0378(5) Uani 1 1 d .
Cl3 Cl 0.91211(2) 0.39683(6) 0.297349(18) 0.01844(12) Uani 1 1 d .
O9 O 0.87868(8) 0.5206(2) 0.27794(6) 0.0333(4) Uani 1 1 d .
O10 O 0.97126(7) 0.4454(2) 0.30530(6) 0.0252(4) Uani 1 1 d .
O11 O 0.91053(9) 0.2683(2) 0.26798(7) 0.0411(5) Uani 1 1 d .
O12 O 0.88724(8) 0.3534(2) 0.33844(6) 0.0294(4) Uani 1 1 d .
Cl4 Cl 0.50356(3) 0.26590(7) 0.065942(19) 0.02367(14) Uani 1 1 d .
O13 O 0.48062(9) 0.1498(2) 0.03670(6) 0.0306(4) Uani 1 1 d .
O14 O 0.47224(8) 0.40731(19) 0.05877(7) 0.0305(4) Uani 1 1 d .
O15 O 0.50006(10) 0.2146(3) 0.11035(6) 0.0462(6) Uani 1 1 d .
O16 O 0.56382(8) 0.2925(2) 0.05578(6) 0.0329(4) Uani 1 1 d .
Cl5 Cl 0.71635(2) 0.96215(7) 0.43623(2) 0.02367(14) Uani 1 1 d .
O17 O 0.76724(9) 0.8960(2) 0.45719(7) 0.0407(5) Uani 1 1 d .
O18 O 0.73204(10) 1.0551(3) 0.39958(8) 0.0637(8) Uani 1 1 d .
O19 O 0.67585(10) 0.8449(2) 0.42415(9) 0.0545(6) Uani 1 1 d .
O20 O 0.68979(11) 1.0627(2) 0.46671(9) 0.0561(7) Uani 1 1 d .
Cl6 Cl 0.98452(3) 0.21192(6) 0.072879(18) 0.01967(13) Uani 1 1 d .
O21 O 0.92636(8) 0.2622(2) 0.08022(6) 0.0307(4) Uani 1 1 d .
O22 O 1.01686(9) 0.3395(2) 0.05633(7) 0.0363(5) Uani 1 1 d .
O23 O 0.98349(8) 0.09097(18) 0.03996(5) 0.0237(4) Uani 1 1 d .
O24 O 1.01158(11) 0.1563(3) 0.11269(6) 0.0479(6) Uani 1 1 d .
N17 N 0.81797(10) -0.0501(3) 0.28203(8) 0.0341(6) Uani 1 1 d .
C37 C 0.79227(11) 0.0587(3) 0.28883(8) 0.0234(5) Uani 1 1 d .
C38 C 0.76002(12) 0.1973(3) 0.29749(9) 0.0282(6) Uani 1 1 d .
H38A H 0.7845 0.2849 0.2934 0.042 Uiso 1 1 calc R
H38B H 0.7475 0.1957 0.3274 0.042 Uiso 1 1 calc R
H38C H 0.7266 0.2033 0.2775 0.042 Uiso 1 1 calc R
N18 N 0.67884(12) 1.0288(3) 0.21431(10) 0.0493(7) Uani 1 1 d .
C39 C 0.70472(12) 0.9230(3) 0.20475(9) 0.0293(6) Uani 1 1 d .
C40 C 0.73715(12) 0.7889(3) 0.19271(9) 0.0305(6) Uani 1 1 d .
H40A H 0.7717 0.7811 0.2114 0.046 Uiso 1 1 calc R
H40B H 0.7477 0.7972 0.1624 0.046 Uiso 1 1 calc R
H40C H 0.7136 0.6991 0.1962 0.046 Uiso 1 1 calc R

loop_
_atom_site_aniso_label
_atom_site_aniso_U_11
_atom_site_aniso_U_22
_atom_site_aniso_U_33
_atom_site_aniso_U_23
_atom_site_aniso_U_13
_atom_site_aniso_U_12
Cu1 0.01115(14) 0.01264(14) 0.01354(14) 0.00078(10) -0.00130(10) -0.00107(10)
N1 0.0141(10) 0.0138(9) 0.0174(10) 0.0009(8) -0.0010(8) -0.0003(7)
N2 0.0115(10) 0.0141(9) 0.0275(11) -0.0033(8) -0.0001(8) -0.0014(7)
N3 0.0157(10) 0.0125(10) 0.0190(10) 0.0004(8) -0.0023(8) -0.0005(8)
N4 0.0155(10) 0.0109(9) 0.0151(10) -0.0002(7) 0.0001(8) 0.0011(8)
N5 0.0168(10) 0.0193(10) 0.0151(10) 0.0027(8) -0.0012(8) 0.0003(8)
N6 0.0136(10) 0.0158(9) 0.0172(10) 0.0007(8) 0.0003(8) 0.0011(7)
N7 0.0158(10) 0.0162(10) 0.0160(10) 0.0019(8) 0.0001(8) -0.0010(8)
N8 0.0169(10) 0.0178(11) 0.0221(11) -0.0032(8) 0.0001(8) -0.0008(8)
C1 0.0143(11) 0.0109(10) 0.0229(12) -0.0024(9) -0.0009(9) -0.0007(8)
C2 0.0172(12) 0.0189(12) 0.0191(13) 0.0019(10) 0.0025(10) 0.0007(9)
C3 0.0192(13) 0.0200(12) 0.0232(13) 0.0012(10) 0.0058(10) -0.0007(10)
C4 0.0166(12) 0.0192(12) 0.0200(13) 0.0002(10) -0.0051(10) -0.0053(10)
C5 0.0212(13) 0.0209(13) 0.0155(12) 0.0016(10) -0.0030(10) -0.0009(10)
C6 0.0196(12) 0.0201(13) 0.0139(12) 0.0037(10) -0.0021(9) -0.0019(10)
C7 0.0133(11) 0.0142(11) 0.0154(12) -0.0009(9) 0.0000(9) -0.0006(9)
C8 0.0147(11) 0.0130(11) 0.0129(11) -0.0014(9) -0.0007(8) 0.0001(8)
C9 0.0214(13) 0.0256(13) 0.0184(12) 0.0027(10) 0.0053(10) -0.0044(10)
C10 0.0171(12) 0.0267(13) 0.0199(12) -0.0060(10) 0.0059(10) -0.0018(10)
C11 0.0127(12) 0.0243(14) 0.0374(16) -0.0047(12) -0.0033(11) -0.0035(10)
C12 0.0196(13) 0.0201(13) 0.0298(15) 0.0073(11) 0.0013(11) 0.0027(10)
C13 0.0173(12) 0.0149(11) 0.0145(11) -0.0007(9) 0.0031(9) -0.0028(9)
C14 0.0190(13) 0.0310(14) 0.0238(13) 0.0060(11) -0.0001(10) 0.0072(10)
C15 0.0172(12) 0.0205(13) 0.0157(12) -0.0007(10) 0.0019(9) -0.0018(9)
C16 0.0458(18) 0.0160(13) 0.0312(15) -0.0055(11) 0.0036(13) -0.0006(11)
Cu2 0.01238(14) 0.01368(14) 0.01615(15) 0.00255(11) -0.00129(11) -0.00032(10)
N9 0.0157(10) 0.0146(9) 0.0199(10) 0.0025(8) 0.0000(8) 0.0005(7)
N10 0.0153(10) 0.0133(9) 0.0282(11) -0.0030(8) 0.0013(8) -0.0007(7)
N11 0.0157(10) 0.0126(10) 0.0191(10) 0.0002(8) -0.0008(8) -0.0002(8)
N12 0.0154(10) 0.0162(10) 0.0167(10) -0.0010(8) -0.0001(8) 0.0015(8)
N13 0.0171(11) 0.0216(11) 0.0195(11) 0.0036(8) 0.0019(8) 0.0021(9)
N14 0.0122(10) 0.0176(10) 0.0346(12) -0.0023(9) -0.0021(9) 0.0004(8)
N15 0.0176(10) 0.0187(10) 0.0188(10) 0.0026(8) 0.0011(8) 0.0001(8)
N16 0.0170(10) 0.0187(11) 0.0248(11) -0.0026(9) 0.0007(8) -0.0005(8)
C17 0.0157(12) 0.0107(11) 0.0261(13) -0.0006(9) 0.0016(10) -0.0001(9)
C18 0.0207(13) 0.0213(12) 0.0204(13) 0.0025(10) 0.0029(10) 0.0010(10)
C19 0.0216(13) 0.0195(12) 0.0266(14) 0.0024(10) 0.0066(11) -0.0012(10)
C20 0.0185(13) 0.0190(12) 0.0247(13) 0.0024(11) -0.0035(10) -0.0049(10)
C21 0.0195(13) 0.0251(13) 0.0158(12) -0.0001(10) -0.0021(10) 0.0005(10)
C22 0.0170(12) 0.0285(14) 0.0153(12) 0.0026(10) 0.0002(10) 0.0006(10)
C23 0.0160(12) 0.0204(13) 0.0179(13) 0.0016(10) -0.0008(9) -0.0021(10)
C24 0.0125(11) 0.0168(11) 0.0169(11) -0.0031(9) -0.0021(9) 0.0003(9)
C25 0.0162(13) 0.0423(16) 0.0186(13) 0.0021(12) 0.0012(10) -0.0055(11)
C26 0.0120(12) 0.0366(15) 0.0306(14) -0.0134(12) 0.0047(10) -0.0031(11)
C27 0.0192(13) 0.0243(13) 0.0354(15) -0.0057(11) 0.0009(11) -0.0070(10)
C28 0.0236(15) 0.0227(14) 0.085(3) 0.0190(15) -0.0117(15) 0.0047(11)
C33 0.0182(12) 0.0187(12) 0.0168(12) -0.0010(9) 0.0044(9) -0.0025(10)
C34 0.0179(13) 0.0363(15) 0.0242(13) 0.0059(11) -0.0011(10) 0.0081(11)
C35 0.0151(12) 0.0223(13) 0.0208(12) -0.0006(10) -0.0007(9) 0.0014(9)
C36 0.0420(17) 0.0191(13) 0.0394(17) -0.0078(12) -0.0026(13) 0.0010(12)
Cl1 0.0164(3) 0.0203(3) 0.0275(3) 0.0020(2) 0.0023(2) 0.0030(2)
O1 0.0232(10) 0.0321(10) 0.0448(12) 0.0151(9) 0.0045(8) -0.0010(8)
O2 0.0355(12) 0.0436(12) 0.0781(17) 0.0324(12) 0.0348(12) 0.0165(10)
O3 0.0481(14) 0.0472(13) 0.0361(12) 0.0144(10) -0.0091(10) 0.0138(10)
O4 0.0699(18) 0.0380(13) 0.0701(17) -0.0264(12) -0.0233(14) 0.0166(12)
Cl2 0.0157(3) 0.0257(3) 0.0184(3) 0.0005(2) 0.0005(2) -0.0003(2)
O5 0.0288(11) 0.0516(12) 0.0203(10) 0.0070(9) 0.0065(8) 0.0046(9)
O6 0.0173(9) 0.0337(10) 0.0401(11) 0.0011(9) -0.0049(8) -0.0043(8)
O7 0.0241(10) 0.0421(11) 0.0359(11) 0.0125(9) -0.0038(8) 0.0068(9)
O8 0.0436(12) 0.0338(11) 0.0369(11) -0.0148(9) 0.0116(9) -0.0115(9)
Cl3 0.0183(3) 0.0215(3) 0.0155(3) -0.0013(2) 0.0000(2) -0.0022(2)
O9 0.0254(10) 0.0409(11) 0.0333(11) 0.0143(9) -0.0051(8) 0.0037(8)
O10 0.0184(9) 0.0290(9) 0.0278(10) -0.0011(8) -0.0046(7) -0.0035(7)
O11 0.0444(13) 0.0375(11) 0.0423(12) -0.0227(10) 0.0118(10) -0.0159(10)
O12 0.0277(10) 0.0420(11) 0.0187(9) 0.0086(8) 0.0054(7) 0.0041(8)
Cl4 0.0291(3) 0.0215(3) 0.0202(3) 0.0007(2) -0.0011(2) -0.0002(2)
O13 0.0413(12) 0.0201(9) 0.0307(10) -0.0021(8) 0.0051(8) -0.0091(8)
O14 0.0207(10) 0.0201(9) 0.0503(12) -0.0006(8) -0.0033(8) 0.0002(7)
O15 0.0633(15) 0.0541(14) 0.0218(10) 0.0064(9) 0.0101(10) 0.0107(11)
O16 0.0226(10) 0.0342(11) 0.0417(11) -0.0046(9) 0.0013(8) -0.0009(8)
Cl5 0.0144(3) 0.0290(3) 0.0277(3) 0.0044(3) 0.0024(2) 0.0026(2)
O17 0.0293(11) 0.0554(13) 0.0366(12) 0.0108(10) -0.0070(9) 0.0117(10)
O18 0.0298(12) 0.118(2) 0.0437(14) 0.0444(14) 0.0019(10) 0.0015(13)
O19 0.0507(15) 0.0348(12) 0.0762(17) -0.0068(12) -0.0200(13) -0.0045(11)
O20 0.0636(17) 0.0264(11) 0.0805(18) -0.0037(11) 0.0302(14) 0.0135(11)
Cl6 0.0283(3) 0.0159(3) 0.0146(3) -0.0011(2) -0.0010(2) 0.0039(2)
O21 0.0273(10) 0.0282(10) 0.0372(11) -0.0048(8) 0.0091(8) 0.0020(8)
O22 0.0413(12) 0.0232(10) 0.0462(12) -0.0108(9) 0.0215(10) -0.0050(8)
O23 0.0319(10) 0.0185(9) 0.0204(9) -0.0066(7) -0.0052(7) 0.0057(7)
O24 0.0764(17) 0.0477(13) 0.0182(10) -0.0047(9) -0.0146(10) 0.0278(12)
N17 0.0272(13) 0.0294(13) 0.0453(15) -0.0015(11) -0.0048(11) -0.0021(10)
C37 0.0217(13) 0.0238(13) 0.0246(13) 0.0018(11) -0.0010(10) -0.0059(11)
C38 0.0255(14) 0.0283(14) 0.0309(15) -0.0022(12) 0.0017(11) -0.0004(11)
N18 0.0318(15) 0.0405(15) 0.074(2) -0.0153(14) -0.0122(14) 0.0037(12)
C39 0.0233(14) 0.0289(15) 0.0354(16) 0.0003(12) -0.0034(11) -0.0053(11)
C40 0.0285(15) 0.0336(15) 0.0294(14) -0.0031(12) 0.0027(11) 0.0000(12)

loop_
_atom_type_symbol
_atom_type_description
_atom_type_scat_dispersion_real
_atom_type_scat_dispersion_imag
_atom_type_scat_source
C C 0.0033 0.0016 'International Tables Vol C Tables 4.2.6.8 and 6.1.1.4'
H H 0.0000 0.0000 'International Tables Vol C Tables 4.2.6.8 and 6.1.1.4'
N N 0.0061 0.0033 'International Tables Vol C Tables 4.2.6.8 and 6.1.1.4'
O O 0.0106 0.0060 'International Tables Vol C Tables 4.2.6.8 and 6.1.1.4'
Cl Cl 0.1484 0.1585 'International Tables Vol C Tables 4.2.6.8 and 6.1.1.4'
Cu Cu 0.3201 1.2651 'International Tables Vol C Tables 4.2.6.8 and 6.1.1.4'

loop_
_geom_angle_atom_site_label_1
_geom_angle_atom_site_label_2
_geom_angle_atom_site_label_3
_geom_angle
N1 Cu1 N7 98.50(8)
N1 Cu1 N3 82.11(8)
N7 Cu1 N3 162.21(8)
N1 Cu1 N4 162.14(8)
N7 Cu1 N4 91.40(7)
N3 Cu1 N4 83.96(8)
N1 Cu1 N8 100.66(7)
N7 Cu1 N8 98.74(7)
N3 Cu1 N8 98.61(8)
N4 Cu1 N8 92.42(7)
C1 N1 C2 106.46(19)
C1 N1 Cu1 113.31(15)
C2 N1 Cu1 140.08(17)
C1 N2 C3 107.2(2)
C1 N2 C11 126.1(2)
C3 N2 C11 126.6(2)
C5 N3 C4 116.43(19)
C5 N3 Cu1 108.99(15)
C4 N3 Cu1 110.79(14)
C5 N3 H3N 107.0(17)
C4 N3 H3N 106.8(18)
Cu1 N3 H3N 106.3(17)
C7 N4 C6 112.83(18)
C7 N4 Cu1 115.95(14)
C6 N4 Cu1 108.03(14)
C7 N4 H4N 105.8(17)
C6 N4 H4N 108.0(17)
Cu1 N4 H4N 105.6(17)
C8 N5 C9 110.2(2)
C8 N5 H5N 122(2)
C9 N5 H5N 128(2)
C8 N6 C10 108.35(19)
C8 N6 C12 125.78(19)
C10 N6 C12 125.7(2)
C13 N7 Cu1 170.35(18)
C15 N8 Cu1 172.92(19)
N1 C1 N2 110.7(2)
N1 C1 C4 120.6(2)
N2 C1 C4 128.7(2)
C3 C2 N1 109.0(2)
C3 C2 H2 127.6(17)
N1 C2 H2 123.4(17)
C2 C3 N2 106.6(2)
C2 C3 H3 133.4(18)
N2 C3 H3 120.0(18)
N3 C4 C1 105.32(19)
N3 C4 H4A 108.2(15)
C1 C4 H4A 108.8(15)
N3 C4 H4B 110.6(15)
C1 C4 H4B 113.2(15)
H4A C4 H4B 110(2)
N3 C5 C6 106.60(19)
N3 C5 H5A 110.9(15)
C6 C5 H5A 110.7(15)
N3 C5 H5B 105.1(14)
C6 C5 H5B 112.9(14)
H5A C5 H5B 110(2)
N4 C6 C5 108.30(19)
N4 C6 H6A 111.2(17)
C5 C6 H6A 109.9(17)
N4 C6 H6B 108.7(16)
C5 C6 H6B 110.2(16)
H6A C6 H6B 109(2)
N4 C7 C8 112.80(18)
N4 C7 H7A 109.9(14)
C8 C7 H7A 108.1(14)
N4 C7 H7B 107.7(15)
C8 C7 H7B 108.2(15)
H7A C7 H7B 110(2)
N5 C8 N6 107.42(19)
N5 C8 C7 126.1(2)
N6 C8 C7 126.4(2)
C10 C9 N5 106.6(2)
C10 C9 H9 130.7(19)
N5 C9 H9 122.7(19)
C9 C10 N6 107.5(2)
C9 C10 H10 134.2(18)
N6 C10 H10 118.3(18)
N2 C11 H11A 110.8(18)
N2 C11 H11B 111(2)
H11A C11 H11B 106(3)
N2 C11 H11C 111.1(18)
H11A C11 H11C 109(2)
H11B C11 H11C 109(3)
N6 C12 H12A 110.1(18)
N6 C12 H12B 105.7(17)
H12A C12 H12B 114(2)
N6 C12 H12C 109.5(17)
H12A C12 H12C 107(2)
H12B C12 H12C 110(2)
N7 C13 C14 178.5(2)
C13 C14 H14A 109.5
C13 C14 H14B 109.5
H14A C14 H14B 109.5
C13 C14 H14C 109.5
H14A C14 H14C 109.5
H14B C14 H14C 109.5
N8 C15 C16 179.6(3)
C15 C16 H16A 109.5
C15 C16 H16B 109.5
H16A C16 H16B 109.5
C15 C16 H16C 109.5
H16A C16 H16C 109.5
H16B C16 H16C 109.5
N9 Cu2 N15 97.20(8)
N9 Cu2 N12 158.74(8)
N15 Cu2 N12 91.91(8)
N9 Cu2 N11 81.99(8)
N15 Cu2 N11 164.81(8)
N12 Cu2 N11 84.22(8)
N9 Cu2 N16 103.80(7)
N15 Cu2 N16 97.78(8)
N12 Cu2 N16 93.88(8)
N11 Cu2 N16 97.13(8)
C17 N9 C18 106.5(2)
C17 N9 Cu2 114.06(15)
C18 N9 Cu2 139.42(17)
C17 N10 C19 106.9(2)
C17 N10 C27 126.6(2)
C19 N10 C27 126.5(2)
C20 N11 C21 115.7(2)
C20 N11 Cu2 111.90(15)
C21 N11 Cu2 107.79(15)
C20 N11 H11N 109.0(19)
C21 N11 H11N 108.4(18)
Cu2 N11 H11N 103.2(18)
C22 N12 C23 113.55(19)
C22 N12 Cu2 107.62(14)
C23 N12 Cu2 115.46(14)
C22 N12 H12N 104.9(19)
C23 N12 H12N 108.1(19)
Cu2 N12 H12N 106.5(19)
C24 N13 C25 109.9(2)
C24 N13 H13N 124(2)
C25 N13 H13N 126(2)
C24 N14 C26 108.2(2)
C24 N14 C28 126.1(2)
C26 N14 C28 125.3(2)
C33 N15 Cu2 167.04(19)
C35 N16 Cu2 172.0(2)
N9 C17 N10 111.0(2)
N9 C17 C20 121.2(2)
N10 C17 C20 127.8(2)
C19 C18 N9 108.5(2)
C19 C18 H18 125.4(17)
N9 C18 H18 126.0(17)
C18 C19 N10 107.2(2)
C18 C19 H19 129(2)
N10 C19 H19 124(2)
N11 C20 C17 106.13(19)
N11 C20 H20A 113.0(16)
C17 C20 H20A 109.6(16)
N11 C20 H20B 110.1(17)
C17 C20 H20B 111.2(17)
H20A C20 H20B 107(2)
N11 C21 C22 107.0(2)
N11 C21 H21A 106.3(15)
C22 C21 H21A 112.0(16)
N11 C21 H21B 108.6(17)
C22 C21 H21B 112.1(17)
H21A C21 H21B 111(2)
N12 C22 C21 108.5(2)
N12 C22 H22A 107.3(15)
C21 C22 H22A 110.9(16)
N12 C22 H22B 109.2(17)
C21 C22 H22B 110.0(17)
H22A C22 H22B 111(2)
N12 C23 C24 114.1(2)
N12 C23 H23A 107.8(17)
C24 C23 H23A 106.8(17)
N12 C23 H23B 108.9(15)
C24 C23 H23B 109.1(15)
H23A C23 H23B 110(2)
N13 C24 N14 107.5(2)
N13 C24 C23 124.9(2)
N14 C24 C23 127.5(2)
C26 C25 N13 106.5(2)
C26 C25 H25 133(2)
N13 C25 H25 120(2)
C25 C26 N14 107.9(2)
C25 C26 H26 130.0(19)
N14 C26 H26 122.1(19)
N10 C27 H27A 109.5
N10 C27 H27B 109.5
H27A C27 H27B 109.5
N10 C27 H27C 109.5
H27A C27 H27C 109.5
H27B C27 H27C 109.5
N14 C28 H28A 109.5
N14 C28 H28B 109.5
H28A C28 H28B 109.5
N14 C28 H28C 109.5
H28A C28 H28C 109.5
H28B C28 H28C 109.5
N15 C33 C34 178.2(3)
C33 C34 H34A 109.5
C33 C34 H34B 109.5
H34A C34 H34B 109.5
C33 C34 H34C 109.5
H34A C34 H34C 109.5
H34B C34 H34C 109.5
N16 C35 C36 179.5(3)
C35 C36 H36A 109.5
C35 C36 H36B 109.5
H36A C36 H36B 109.5
C35 C36 H36C 109.5
H36A C36 H36C 109.5
H36B C36 H36C 109.5
O4 Cl1 O2 110.51(16)
O4 Cl1 O3 109.69(14)
O2 Cl1 O3 111.37(14)
O4 Cl1 O1 108.37(15)
O2 Cl1 O1 107.05(12)
O3 Cl1 O1 109.76(13)
O8 Cl2 O7 109.59(13)
O8 Cl2 O5 109.15(12)
O7 Cl2 O5 109.51(12)
O8 Cl2 O6 109.43(12)
O7 Cl2 O6 109.35(11)
O5 Cl2 O6 109.81(12)
O11 Cl3 O10 109.61(12)
O11 Cl3 O9 109.56(13)
O10 Cl3 O9 109.56(11)
O11 Cl3 O12 109.24(12)
O10 Cl3 O12 109.83(11)
O9 Cl3 O12 109.03(11)
O15 Cl4 O13 109.18(13)
O15 Cl4 O14 111.39(13)
O13 Cl4 O14 110.03(11)
O15 Cl4 O16 109.98(13)
O13 Cl4 O16 108.30(11)
O14 Cl4 O16 107.90(11)
O19 Cl5 O20 108.35(15)
O19 Cl5 O17 109.90(14)
O20 Cl5 O17 108.95(15)
O19 Cl5 O18 113.03(16)
O20 Cl5 O18 106.28(16)
O17 Cl5 O18 110.18(13)
O24 Cl6 O21 110.69(12)
O24 Cl6 O22 110.14(14)
O21 Cl6 O22 108.42(11)
O24 Cl6 O23 109.22(11)
O21 Cl6 O23 109.83(11)
O22 Cl6 O23 108.51(11)
N17 C37 C38 179.6(3)
C37 C38 H38A 109.5
C37 C38 H38B 109.5
H38A C38 H38B 109.5
C37 C38 H38C 109.5
H38A C38 H38C 109.5
H38B C38 H38C 109.5
N18 C39 C40 179.7(4)
C39 C40 H40A 109.5
C39 C40 H40B 109.5
H40A C40 H40B 109.5
C39 C40 H40C 109.5
H40A C40 H40C 109.5
H40B C40 H40C 109.5

loop_
_geom_bond_atom_site_label_1
_geom_bond_atom_site_label_2
_geom_bond_distance
Cu1 N1 1.9565(19)
Cu1 N7 2.0047(19)
Cu1 N3 2.030(2)
Cu1 N4 2.0419(19)
Cu1 N8 2.209(2)
N1 C1 1.324(3)
N1 C2 1.380(3)
N2 C1 1.342(3)
N2 C3 1.384(3)
N2 C11 1.461(3)
N3 C5 1.477(3)
N3 C4 1.478(3)
N3 H3N 0.82(3)
N4 C7 1.479(3)
N4 C6 1.484(3)
N4 H4N 0.86(3)
N5 C8 1.325(3)
N5 C9 1.366(3)
N5 H5N 0.84(3)
N6 C8 1.336(3)
N6 C10 1.383(3)
N6 C12 1.468(3)
N7 C13 1.140(3)
N8 C15 1.131(3)
C1 C4 1.486(3)
C2 C3 1.349(3)
C2 H2 0.93(3)
C3 H3 0.88(3)
C4 H4A 0.95(3)
C4 H4B 0.96(3)
C5 C6 1.513(3)
C5 H5A 0.93(3)
C5 H5B 0.95(2)
C6 H6A 0.91(3)
C6 H6B 0.92(3)
C7 C8 1.493(3)
C7 H7A 0.94(2)
C7 H7B 0.95(3)
C9 C10 1.340(4)
C9 H9 0.90(3)
C10 H10 0.89(3)
C11 H11A 0.96(3)
C11 H11B 0.90(3)
C11 H11C 0.98(3)
C12 H12A 0.94(3)
C12 H12B 0.97(3)
C12 H12C 0.96(3)
C13 C14 1.452(3)
C14 H14A 0.9600
C14 H14B 0.9600
C14 H14C 0.9600
C15 C16 1.459(3)
C16 H16A 0.9600
C16 H16B 0.9600
C16 H16C 0.9600
Cu2 N9 1.9537(19)
Cu2 N15 2.004(2)
Cu2 N12 2.0424(19)
Cu2 N11 2.046(2)
Cu2 N16 2.193(2)
N9 C17 1.322(3)
N9 C18 1.380(3)
N10 C17 1.343(3)
N10 C19 1.375(3)
N10 C27 1.461(3)
N11 C20 1.477(3)
N11 C21 1.481(3)
N11 H11N 0.83(3)
N12 C22 1.479(3)
N12 C23 1.481(3)
N12 H12N 0.85(3)
N13 C24 1.324(3)
N13 C25 1.370(3)
N13 H13N 0.85(3)
N14 C24 1.332(3)
N14 C26 1.381(3)
N14 C28 1.464(3)
N15 C33 1.140(3)
N16 C35 1.134(3)
C17 C20 1.491(3)
C18 C19 1.353(4)
C18 H18 0.89(3)
C19 H19 0.82(3)
C20 H20A 0.99(3)
C20 H20B 0.90(3)
C21 C22 1.505(3)
C21 H21A 0.95(3)
C21 H21B 0.94(3)
C22 H22A 0.93(3)
C22 H22B 0.93(3)
C23 C24 1.492(3)
C23 H23A 0.92(3)
C23 H23B 0.92(2)
C25 C26 1.330(4)
C25 H25 0.90(3)
C26 H26 0.90(3)
C27 H27A 0.9600
C27 H27B 0.9600
C27 H27C 0.9600
C28 H28A 0.9600
C28 H28B 0.9600
C28 H28C 0.9600
C33 C34 1.450(3)
C34 H34A 0.9600
C34 H34B 0.9600
C34 H34C 0.9600
C35 C36 1.455(3)
C36 H36A 0.9600
C36 H36B 0.9600
C36 H36C 0.9600
Cl1 O4 1.409(2)
Cl1 O2 1.425(2)
Cl1 O3 1.426(2)
Cl1 O1 1.4475(19)
Cl2 O8 1.4344(19)
Cl2 O7 1.4350(19)
Cl2 O5 1.4367(18)
Cl2 O6 1.4388(18)
Cl3 O11 1.4298(19)
Cl3 O10 1.4360(18)
Cl3 O9 1.4369(19)
Cl3 O12 1.4402(17)
Cl4 O15 1.422(2)
Cl4 O13 1.4315(18)
Cl4 O14 1.4402(18)
Cl4 O16 1.4503(19)
Cl5 O19 1.421(2)
Cl5 O20 1.427(2)
Cl5 O17 1.430(2)
Cl5 O18 1.432(2)
Cl6 O24 1.4190(19)
Cl6 O21 1.4334(18)
Cl6 O22 1.4393(19)
Cl6 O23 1.4502(16)
N17 C37 1.141(3)
C37 C38 1.448(4)
C38 H38A 0.9600
C38 H38B 0.9600
C38 H38C 0.9600
N18 C39 1.142(4)
C39 C40 1.441(4)
C40 H40A 0.9600
C40 H40B 0.9600
C40 H40C 0.9600

loop_
_geom_torsion_atom_site_label_1
_geom_torsion_atom_site_label_2
_geom_torsion_atom_site_label_3
_geom_torsion_atom_site_label_4
_geom_torsion
N7 Cu1 N1 C1 -152.11(15)
N3 Cu1 N1 C1 9.93(15)
N4 Cu1 N1 C1 -29.1(3)
N8 Cu1 N1 C1 107.26(16)
N7 Cu1 N1 C2 33.2(2)
N3 Cu1 N1 C2 -164.7(2)
N4 Cu1 N1 C2 156.2(2)
N8 Cu1 N1 C2 -67.4(2)
N1 Cu1 N3 C5 -152.40(16)
N7 Cu1 N3 C5 -59.2(3)
N4 Cu1 N3 C5 16.39(15)
N8 Cu1 N3 C5 107.93(15)
N1 Cu1 N3 C4 -23.04(16)
N7 Cu1 N3 C4 70.2(3)
N4 Cu1 N3 C4 145.75(17)
N8 Cu1 N3 C4 -122.71(16)
N1 Cu1 N4 C7 179.7(2)
N7 Cu1 N4 C7 -56.38(16)
N3 Cu1 N4 C7 140.84(16)
N8 Cu1 N4 C7 42.44(16)
N1 Cu1 N4 C6 52.0(3)
N7 Cu1 N4 C6 175.88(15)
N3 Cu1 N4 C6 13.09(15)
N8 Cu1 N4 C6 -85.31(15)
C2 N1 C1 N2 0.6(2)
Cu1 N1 C1 N2 -175.87(14)
C2 N1 C1 C4 -177.9(2)
Cu1 N1 C1 C4 5.7(3)
C3 N2 C1 N1 -0.8(2)
C11 N2 C1 N1 -178.8(2)
C3 N2 C1 C4 177.4(2)
C11 N2 C1 C4 -0.5(4)
C1 N1 C2 C3 0.0(3)
Cu1 N1 C2 C3 174.85(18)
N1 C2 C3 N2 -0.5(3)
C1 N2 C3 C2 0.8(3)
C11 N2 C3 C2 178.8(2)
C5 N3 C4 C1 154.7(2)
Cu1 N3 C4 C1 29.4(2)
N1 C1 C4 N3 -23.8(3)
N2 C1 C4 N3 158.1(2)
C4 N3 C5 C6 -168.0(2)
Cu1 N3 C5 C6 -41.9(2)
C7 N4 C6 C5 -169.21(19)
Cu1 N4 C6 C5 -39.7(2)
N3 C5 C6 N4 54.1(3)
C6 N4 C7 C8 -66.0(2)
Cu1 N4 C7 C8 168.69(15)
C9 N5 C8 N6 0.2(3)
C9 N5 C8 C7 -177.9(2)
C10 N6 C8 N5 0.2(2)
C12 N6 C8 N5 176.1(2)
C10 N6 C8 C7 178.3(2)
C12 N6 C8 C7 -5.7(4)
N4 C7 C8 N5 89.5(3)
N4 C7 C8 N6 -88.3(3)
C8 N5 C9 C10 -0.5(3)
N5 C9 C10 N6 0.6(3)
C8 N6 C10 C9 -0.5(3)
C12 N6 C10 C9 -176.5(2)
N15 Cu2 N9 C17 153.96(16)
N12 Cu2 N9 C17 39.3(3)
N11 Cu2 N9 C17 -10.74(16)
N16 Cu2 N9 C17 -106.15(16)
N15 Cu2 N9 C18 -22.7(3)
N12 Cu2 N9 C18 -137.4(3)
N11 Cu2 N9 C18 172.6(3)
N16 Cu2 N9 C18 77.1(2)
N9 Cu2 N11 C20 19.24(17)
N15 Cu2 N11 C20 -68.7(4)
N12 Cu2 N11 C20 -144.53(17)
N16 Cu2 N11 C20 122.26(17)
N9 Cu2 N11 C21 147.59(16)
N15 Cu2 N11 C21 59.6(4)
N12 Cu2 N11 C21 -16.19(16)
N16 Cu2 N11 C21 -109.40(16)
N9 Cu2 N12 C22 -63.1(3)
N15 Cu2 N12 C22 -178.62(16)
N11 Cu2 N12 C22 -13.35(16)
N16 Cu2 N12 C22 83.44(16)
N9 Cu2 N12 C23 168.9(2)
N15 Cu2 N12 C23 53.39(17)
N11 Cu2 N12 C23 -141.33(17)
N16 Cu2 N12 C23 -44.55(17)
N9 Cu2 N15 C33 -117.8(9)
N12 Cu2 N15 C33 42.9(9)
N11 Cu2 N15 C33 -31.9(10)
N16 Cu2 N15 C33 137.1(8)
N15 Cu2 N16 C35 -118.3(14)
N12 Cu2 N16 C35 -25.8(14)
C18 N9 C17 N10 0.1(3)
Cu2 N9 C17 N10 -177.63(14)
C18 N9 C17 C20 177.8(2)
Cu2 N9 C17 C20 0.1(3)
C19 N10 C17 N9 -0.3(3)
C27 N10 C17 N9 178.5(2)
C19 N10 C17 C20 -177.8(2)
C27 N10 C17 C20 1.0(4)
C17 N9 C18 C19 0.1(3)
Cu2 N9 C18 C19 176.97(19)
N9 C18 C19 N10 -0.3(3)
C17 N10 C19 C18 0.4(3)
C27 N10 C19 C18 -178.4(2)
C21 N11 C20 C17 -146.4(2)
Cu2 N11 C20 C17 -22.4(2)
N9 C17 C20 N11 15.3(3)
N10 C17 C20 N11 -167.4(2)
C20 N11 C21 C22 168.2(2)
Cu2 N11 C21 C22 42.1(2)
C23 N12 C22 C21 169.5(2)
Cu2 N12 C22 C21 40.4(2)
N11 C21 C22 N12 -55.3(3)
C22 N12 C23 C24 59.4(3)
Cu2 N12 C23 C24 -175.65(16)
C25 N13 C24 N14 0.3(3)
C25 N13 C24 C23 -178.0(2)
C26 N14 C24 N13 -0.3(3)
C28 N14 C24 N13 -173.7(2)
C26 N14 C24 C23 177.9(2)
C28 N14 C24 C23 4.5(4)
N12 C23 C24 N13 -89.6(3)
N12 C23 C24 N14 92.4(3)
C24 N13 C25 C26 -0.2(3)
N13 C25 C26 N14 0.0(3)
C24 N14 C26 C25 0.1(3)
C28 N14 C26 C25 173.7(3)
